data_1516717
loop_
_publ_author_name
'Li, Ruohan'
'Xiao, Shuzhang'
'Li, Yi'
'Lin, Qifei'
'Zhang, Ronghua'
'Zhao, Jun'
'Yang, Changying'
'Zou, Kun'
'Li, Dongsheng'
'Yi, Tao'

_publ_section_title
;
 Polymorphism-dependent and piezochromic luminescence based on molecular
 packing of a conjugated molecule
;
_journal_issue 10
_journal_name_full 'Chemical Science'
_journal_page_first 3922
_journal_paper_doi 10.1039/C4SC01243G
_journal_volume 5
_journal_year 2014
_chemical_formula_sum 'C30 H24 N2 O'
_chemical_formula_weight 428.51
_chemical_name_systematic
; 
 ? 
;
_space_group_IT_number 14
_symmetry_cell_setting monoclinic
_symmetry_space_group_name_Hall '-P 2yn'
_symmetry_space_group_name_H-M 'P 1 21/n 1'
_atom_sites_solution_hydrogens geom
_atom_sites_solution_primary direct
_atom_sites_solution_secondary difmap
_audit_creation_method SHELXL-97
_cell_angle_alpha 90.00
_cell_angle_beta 105.379(3)
_cell_angle_gamma 90.00
_cell_formula_units_Z 8
_cell_length_a 11.0962(17)
_cell_length_b 21.800(3)
_cell_length_c 19.774(3)
_cell_measurement_temperature 273(2)
_cell_volume 4612.0(12)
_computing_structure_refinement 'SHELXL-97 (Sheldrick, 1997)'
_computing_structure_solution 'SHELXS-97 (Sheldrick, 1990)'
_diffrn_ambient_temperature 273(2)
_diffrn_measured_fraction_theta_full 0.940
_diffrn_measured_fraction_theta_max 0.940
_diffrn_radiation_monochromator graphite
_diffrn_radiation_source 'fine-focus sealed tube'
_diffrn_radiation_type MoK\a
_diffrn_radiation_wavelength 0.71073
_diffrn_reflns_av_R_equivalents 0.0784
_diffrn_reflns_av_sigmaI/netI 0.0944
_diffrn_reflns_limit_h_max 16
_diffrn_reflns_limit_h_min -16
_diffrn_reflns_limit_k_max 31
_diffrn_reflns_limit_k_min -31
_diffrn_reflns_limit_l_max 25
_diffrn_reflns_limit_l_min -29
_diffrn_reflns_number 51289
_diffrn_reflns_theta_full 32.09
_diffrn_reflns_theta_max 32.09
_diffrn_reflns_theta_min 1.42
_exptl_absorpt_coefficient_mu 0.075
_exptl_absorpt_correction_T_max 0.9852
_exptl_absorpt_correction_T_min 0.9852
_exptl_absorpt_correction_type multi-scan
_exptl_crystal_density_diffrn 1.234
_exptl_crystal_density_method 'not measured'
_exptl_crystal_F_000 1808
_exptl_crystal_size_max 0.20
_exptl_crystal_size_mid 0.20
_exptl_crystal_size_min 0.20
_refine_diff_density_max 0.378
_refine_diff_density_min -0.778
_refine_diff_density_rms 0.066
_refine_ls_extinction_method none
_refine_ls_goodness_of_fit_ref 1.022
_refine_ls_hydrogen_treatment mixed
_refine_ls_matrix_type full
_refine_ls_number_parameters 607
_refine_ls_number_reflns 15183
_refine_ls_number_restraints 0
_refine_ls_restrained_S_all 1.022
_refine_ls_R_factor_all 0.1376
_refine_ls_R_factor_gt 0.0721
_refine_ls_shift/su_max 0.001
_refine_ls_shift/su_mean 0.000
_refine_ls_structure_factor_coef Fsqd
_refine_ls_weighting_details 'calc w=1/[\s^2^(Fo^2^)+(0.0981P)^2^+1.2632P] where P=(Fo^2^+2Fc^2^)/3'
_refine_ls_weighting_scheme calc
_refine_ls_wR_factor_gt 0.1811
_refine_ls_wR_factor_ref 0.2139
_reflns_number_gt 8542
_reflns_number_total 15183
_reflns_threshold_expression >2sigma(I)
_cod_data_source_file c4sc01243g2.cif
_cod_data_source_block sad
_cod_depositor_comments
;
The following automatic conversions were performed:

'_symmetry_cell_setting' value 'Monoclinic' changed to 'monoclinic'
according to
/usr/data/users/saulius/crontab/automatic-downloads/rss-feeds/RSC/lib/dictionaries/cif_core.dic
dictionary named 'cif_core.dic' version 2.4.2 from
2011-04-26.

'_exptl_absorpt_correction_type' value 'Multi-scan'
changed to 'multi-scan' according to
/usr/data/users/saulius/crontab/automatic-downloads/rss-feeds/RSC/lib/dictionaries/cif_core.dic
dictionary named 'cif_core.dic' version 2.4.2 from 2011-04-26.

Automatic conversion script
Id: cif_fix_values 2281 2013-09-26 08:29:07Z andrius 

 Adding full bibliography for 1516717--1516720.cif.
;
_cod_original_sg_symbol_H-M 'P 21/n'
_cod_database_code 1516717

loop_
_symmetry_equiv_pos_as_xyz
'x, y, z'
'-x+1/2, y+1/2, -z+1/2'
'-x, -y, -z'
'x-1/2, -y-1/2, z-1/2'

loop_
_atom_site_label
_atom_site_type_symbol
_atom_site_fract_x
_atom_site_fract_y
_atom_site_fract_z
_atom_site_U_iso_or_equiv
_atom_site_adp_type
_atom_site_occupancy
_atom_site_symmetry_multiplicity
_atom_site_calc_flag
_atom_site_refinement_flags
C1 C -0.24579(19) -0.05077(9) 0.78621(10) 0.0184(4) Uani 1 1 d .
C2 C -0.23245(19) -0.09289(9) 0.68875(10) 0.0187(4) Uani 1 1 d .
C3 C -0.34057(19) -0.11478(9) 0.70235(10) 0.0184(4) Uani 1 1 d .
C4 C -0.0359(3) -0.13968(16) 0.53678(15) 0.0494(8) Uani 1 1 d .
H4A H 0.0094 -0.1504 0.5052 0.059 Uiso 1 1 calc R
C5 C -0.6465(3) -0.22519(12) 0.58951(14) 0.0384(6) Uani 1 1 d .
H5A H -0.7146 -0.2484 0.5652 0.046 Uiso 1 1 calc R
C6 C -0.0133(3) -0.08474(17) 0.57275(15) 0.0559(9) Uani 1 1 d .
H6A H 0.0471 -0.0581 0.5650 0.067 Uiso 1 1 calc R
C7 C -0.0806(3) -0.06899(13) 0.62052(13) 0.0408(7) Uani 1 1 d .
H7A H -0.0648 -0.0317 0.6441 0.049 Uiso 1 1 calc R
C8 C -0.2280(3) 0.15555(11) 0.89296(15) 0.0391(6) Uani 1 1 d .
H8A H -0.2142 0.1810 0.9320 0.047 Uiso 1 1 calc R
C9 C -0.2555(3) 0.18064(12) 0.82796(16) 0.0468(7) Uani 1 1 d .
H9A H -0.2584 0.2231 0.8230 0.056 Uiso 1 1 calc R
C10 C -0.1269(3) -0.17861(12) 0.54839(13) 0.0387(6) Uani 1 1 d .
H10A H -0.1431 -0.2155 0.5240 0.046 Uiso 1 1 calc R
C11 C -0.2800(3) 0.14309(11) 0.76774(14) 0.0390(6) Uani 1 1 d .
H11A H -0.3006 0.1610 0.7234 0.047 Uiso 1 1 calc R
C12 C -0.5911(3) -0.23670(12) 0.65963(14) 0.0399(6) Uani 1 1 d .
H12A H -0.6214 -0.2681 0.6825 0.048 Uiso 1 1 calc R
C13 C -0.5999(2) -0.17879(11) 0.55578(13) 0.0337(5) Uani 1 1 d .
H13A H -0.6362 -0.1711 0.5085 0.040 Uiso 1 1 calc R
C14 C -0.1142(2) -0.12507(11) 0.99403(12) 0.0311(5) Uani 1 1 d .
H14A H -0.0944 -0.1665 1.0000 0.037 Uiso 1 1 calc R
C15 C -0.1301(2) -0.02641(12) 1.04536(12) 0.0320(5) Uani 1 1 d .
H15A H -0.1222 -0.0020 1.0848 0.038 Uiso 1 1 calc R
C16 C -0.1035(2) -0.08721(12) 1.05359(13) 0.0342(5) Uani 1 1 d .
H16A H -0.0782 -0.1040 1.0984 0.041 Uiso 1 1 calc R
C17 C -0.4903(2) -0.20158(10) 0.69612(12) 0.0295(5) Uani 1 1 d .
H17A H -0.4536 -0.2097 0.7433 0.035 Uiso 1 1 calc R
C18 C -0.1941(2) -0.16340(10) 0.59587(11) 0.0265(5) Uani 1 1 d .
H18A H -0.2552 -0.1900 0.6028 0.032 Uiso 1 1 calc R
C19 C -0.4992(2) -0.14363(10) 0.59224(12) 0.0266(5) Uani 1 1 d .
H19A H -0.4686 -0.1125 0.5692 0.032 Uiso 1 1 calc R
C20 C -0.1532(2) -0.10135(10) 0.92807(12) 0.0257(5) Uani 1 1 d .
H20A H -0.1594 -0.1269 0.8897 0.031 Uiso 1 1 calc R
C21 C -0.1887(2) 0.06361(11) 0.96859(12) 0.0286(5) Uani 1 1 d .
H21A H -0.1806 0.0884 1.0078 0.034 Uiso 1 1 calc R
C22 C -0.2738(2) 0.08097(10) 0.77392(12) 0.0284(5) Uani 1 1 d .
H22A H -0.2919 0.0569 0.7337 0.034 Uiso 1 1 calc R
C23 C -0.2197(2) 0.09047(10) 0.90226(12) 0.0272(5) Uani 1 1 d .
C24 C -0.1697(2) 0.00060(11) 0.97770(11) 0.0253(5) Uani 1 1 d .
C25 C -0.2401(2) 0.05214(9) 0.84104(11) 0.0228(4) Uani 1 1 d .
C26 C -0.1710(2) -0.10816(10) 0.63359(11) 0.0221(4) Uani 1 1 d .
C27 C -0.4437(2) -0.15456(9) 0.66295(11) 0.0204(4) Uani 1 1 d .
C28 C -0.18486(19) -0.03794(10) 0.91670(11) 0.0219(4) Uani 1 1 d .
C29 C -0.22325(19) -0.01159(9) 0.84962(11) 0.0195(4) Uani 1 1 d .
C31 C 0.13376(19) 0.45199(8) 0.68713(11) 0.0185(4) Uani 1 1 d .
C32 C 0.23234(19) 0.37036(8) 0.66263(10) 0.0176(4) Uani 1 1 d .
C33 C 0.10791(18) 0.35716(8) 0.65504(10) 0.0173(4) Uani 1 1 d .
C34 C 0.5471(2) 0.29383(11) 0.69312(14) 0.0336(5) Uani 1 1 d .
H34A H 0.6233 0.2926 0.7271 0.040 Uiso 1 1 calc R
C35 C 0.1674(2) 0.60399(10) 0.87749(12) 0.0317(5) Uani 1 1 d .
H35A H 0.1682 0.6444 0.8928 0.038 Uiso 1 1 calc R
C36 C 0.0465(2) 0.59896(10) 0.53844(13) 0.0308(5) Uani 1 1 d .
H36A H 0.0334 0.5907 0.4909 0.037 Uiso 1 1 calc R
C37 C 0.5295(2) 0.25843(10) 0.63283(14) 0.0327(5) Uani 1 1 d .
H37A H 0.5931 0.2329 0.6269 0.039 Uiso 1 1 calc R
C38 C 0.1941(3) 0.55775(11) 0.92525(13) 0.0348(6) Uani 1 1 d .
H38A H 0.2134 0.5668 0.9729 0.042 Uiso 1 1 calc R
C39 C 0.1927(2) 0.49572(11) 0.90308(13) 0.0316(5) Uani 1 1 d .
H39A H 0.2091 0.4645 0.9363 0.038 Uiso 1 1 calc R
C40 C 0.0328(2) 0.18767(10) 0.64319(13) 0.0302(5) Uani 1 1 d .
H40A H 0.0738 0.1504 0.6545 0.036 Uiso 1 1 calc R
C41 C -0.0955(2) 0.18877(10) 0.61309(13) 0.0322(5) Uani 1 1 d .
H41A H -0.1410 0.1524 0.6056 0.039 Uiso 1 1 calc R
C42 C -0.1549(2) 0.24448(10) 0.59430(12) 0.0265(5) Uani 1 1 d .
H42A H -0.2405 0.2453 0.5735 0.032 Uiso 1 1 calc R
C43 C 0.0421(2) 0.66051(10) 0.56154(13) 0.0326(5) Uani 1 1 d .
H43A H 0.0263 0.6923 0.5290 0.039 Uiso 1 1 calc R
C44 C 0.0610(2) 0.67331(9) 0.63084(13) 0.0300(5) Uani 1 1 d .
H44A H 0.0569 0.7137 0.6451 0.036 Uiso 1 1 calc R
C45 C 0.4178(2) 0.26126(9) 0.58194(13) 0.0281(5) Uani 1 1 d .
H45A H 0.4065 0.2382 0.5412 0.034 Uiso 1 1 calc R
C46 C 0.0999(2) 0.24213(9) 0.65646(12) 0.0235(4) Uani 1 1 d .
H46A H 0.1854 0.2410 0.6777 0.028 Uiso 1 1 calc R
C47 C 0.1677(2) 0.48163(9) 0.83363(12) 0.0252(5) Uani 1 1 d .
H47A H 0.1683 0.4408 0.8200 0.030 Uiso 1 1 calc R
C48 C 0.4512(2) 0.33110(10) 0.70288(12) 0.0261(5) Uani 1 1 d .
H48A H 0.4634 0.3547 0.7433 0.031 Uiso 1 1 calc R
C49 C 0.1108(2) 0.63791(9) 0.75360(12) 0.0255(5) Uani 1 1 d .
H49A H 0.1086 0.6783 0.7683 0.031 Uiso 1 1 calc R
C50 C 0.33696(19) 0.33316(8) 0.65209(11) 0.0195(4) Uani 1 1 d .
C51 C 0.3216(2) 0.29856(9) 0.59125(11) 0.0221(4) Uani 1 1 d .
H51A H 0.2464 0.3004 0.5565 0.027 Uiso 1 1 calc R
C52 C 0.11770(19) 0.51602(8) 0.70932(11) 0.0195(4) Uani 1 1 d .
C53 C 0.0697(2) 0.55207(10) 0.58560(12) 0.0252(4) Uani 1 1 d .
H53A H 0.0718 0.5120 0.5697 0.030 Uiso 1 1 calc R
C54 C 0.1381(2) 0.59130(9) 0.80381(12) 0.0230(4) Uani 1 1 d .
C55 C 0.0869(2) 0.62565(9) 0.68206(12) 0.0230(4) Uani 1 1 d .
C56 C 0.14041(19) 0.52857(9) 0.78134(11) 0.0204(4) Uani 1 1 d .
C57 C 0.0907(2) 0.56324(9) 0.65892(11) 0.0212(4) Uani 1 1 d .
C58 C -0.0882(2) 0.29904(9) 0.60619(11) 0.0221(4) Uani 1 1 d .
H58A H -0.1292 0.3361 0.5929 0.027 Uiso 1 1 calc R
C59 C 0.04049(19) 0.29859(9) 0.63816(11) 0.0186(4) Uani 1 1 d .
N1 N -0.17475(16) -0.05243(8) 0.74184(9) 0.0199(3) Uani 1 1 d .
N2 N -0.34580(16) -0.08808(7) 0.76468(9) 0.0185(3) Uani 1 1 d .
H2A H -0.4028 -0.0941 0.7861 0.022 Uiso 1 1 calc R
N3 N 0.04666(16) 0.40870(7) 0.67054(9) 0.0190(3) Uani 1 1 d .
N4 N 0.24635(16) 0.43087(7) 0.68338(9) 0.0191(3) Uani 1 1 d .
H4B H 0.3147 0.4516 0.6924 0.023 Uiso 1 1 calc R
O1 O 0.45141(14) 0.50396(6) 0.71577(8) 0.0223(3) Uani 1 1 d .
O2 O -0.1113(3) 0.60231(12) 0.90486(14) 0.0730(7) Uani 1 1 d .
C60 C 0.4487(2) 0.56065(10) 0.75062(14) 0.0293(5) Uani 1 1 d .
C61 C -0.1376(5) 0.53911(18) 0.9173(2) 0.0810(13) Uani 1 1 d .
H1 H 0.528(4) 0.4859(19) 0.733(2) 0.097 Uiso 1 1 d .
H2 H 0.373(4) 0.5848(19) 0.725(2) 0.097 Uiso 1 1 d .
H3 H 0.446(4) 0.5584(18) 0.801(2) 0.097 Uiso 1 1 d .
H4 H 0.515(4) 0.5852(19) 0.747(2) 0.097 Uiso 1 1 d .

loop_
_atom_site_aniso_label
_atom_site_aniso_U_11
_atom_site_aniso_U_22
_atom_site_aniso_U_33
_atom_site_aniso_U_23
_atom_site_aniso_U_13
_atom_site_aniso_U_12
C1 0.0168(10) 0.0216(9) 0.0167(9) -0.0031(7) 0.0043(8) -0.0011(7)
C2 0.0185(10) 0.0212(9) 0.0164(9) -0.0021(7) 0.0049(8) -0.0001(7)
C3 0.0188(10) 0.0197(8) 0.0163(9) -0.0022(7) 0.0040(8) -0.0009(7)
C4 0.0348(16) 0.088(2) 0.0320(15) -0.0206(14) 0.0197(12) 0.0014(15)
C5 0.0346(14) 0.0445(14) 0.0356(14) -0.0153(11) 0.0082(11) -0.0182(11)
C6 0.0408(17) 0.097(2) 0.0397(16) -0.0305(16) 0.0282(14) -0.0302(16)
C7 0.0381(15) 0.0616(17) 0.0301(13) -0.0227(12) 0.0222(12) -0.0208(12)
C8 0.0460(16) 0.0312(12) 0.0401(15) -0.0158(11) 0.0117(12) 0.0038(11)
C9 0.062(2) 0.0257(11) 0.0527(18) -0.0074(11) 0.0145(15) 0.0108(12)
C10 0.0418(16) 0.0467(14) 0.0288(13) -0.0120(11) 0.0114(11) 0.0129(12)
C11 0.0511(17) 0.0291(12) 0.0362(14) -0.0003(10) 0.0104(12) 0.0099(11)
C12 0.0459(16) 0.0463(14) 0.0306(14) -0.0084(11) 0.0157(12) -0.0238(12)
C13 0.0326(14) 0.0357(12) 0.0275(12) -0.0065(10) -0.0014(10) -0.0073(10)
C14 0.0298(13) 0.0381(12) 0.0250(12) 0.0015(9) 0.0064(10) -0.0061(10)
C15 0.0239(12) 0.0550(15) 0.0182(11) -0.0083(10) 0.0074(9) -0.0056(10)
C16 0.0293(13) 0.0519(15) 0.0209(12) 0.0032(10) 0.0056(10) -0.0044(11)
C17 0.0350(13) 0.0337(11) 0.0221(11) -0.0070(9) 0.0115(10) -0.0116(10)
C18 0.0322(13) 0.0270(10) 0.0214(11) -0.0007(8) 0.0088(9) 0.0057(9)
C19 0.0275(12) 0.0248(10) 0.0246(11) -0.0013(8) 0.0016(9) -0.0048(8)
C20 0.0247(11) 0.0295(10) 0.0230(11) -0.0025(8) 0.0064(9) -0.0059(8)
C21 0.0246(12) 0.0384(12) 0.0239(11) -0.0163(9) 0.0083(9) -0.0011(9)
C22 0.0304(13) 0.0268(10) 0.0289(12) -0.0049(9) 0.0097(10) 0.0052(9)
C23 0.0220(11) 0.0314(11) 0.0293(12) -0.0120(9) 0.0089(9) 0.0014(9)
C24 0.0174(10) 0.0402(12) 0.0202(11) -0.0094(9) 0.0081(8) -0.0046(9)
C25 0.0168(10) 0.0276(10) 0.0251(11) -0.0075(8) 0.0074(8) 0.0006(8)
C26 0.0198(11) 0.0309(10) 0.0161(10) -0.0035(8) 0.0055(8) -0.0001(8)
C27 0.0203(10) 0.0217(9) 0.0199(10) -0.0060(7) 0.0065(8) -0.0011(7)
C28 0.0168(10) 0.0310(10) 0.0193(10) -0.0058(8) 0.0072(8) -0.0052(8)
C29 0.0158(10) 0.0252(9) 0.0195(10) -0.0064(7) 0.0084(8) -0.0027(7)
C31 0.0188(10) 0.0181(8) 0.0210(10) 0.0006(7) 0.0097(8) 0.0019(7)
C32 0.0183(10) 0.0164(8) 0.0197(10) -0.0020(7) 0.0077(8) 0.0002(7)
C33 0.0166(10) 0.0179(8) 0.0180(9) -0.0008(7) 0.0052(8) 0.0013(7)
C34 0.0180(11) 0.0347(12) 0.0482(15) 0.0033(11) 0.0089(11) 0.0053(9)
C35 0.0416(15) 0.0261(10) 0.0285(12) -0.0068(9) 0.0110(11) -0.0001(10)
C36 0.0344(13) 0.0324(11) 0.0272(12) 0.0015(9) 0.0111(10) 0.0037(10)
C37 0.0284(13) 0.0275(11) 0.0494(15) 0.0060(10) 0.0231(12) 0.0098(9)
C38 0.0447(16) 0.0357(12) 0.0237(12) -0.0034(9) 0.0086(11) 0.0014(11)
C39 0.0388(14) 0.0296(11) 0.0273(12) 0.0030(9) 0.0103(11) 0.0034(10)
C40 0.0407(14) 0.0204(9) 0.0353(13) 0.0010(9) 0.0201(11) -0.0031(9)
C41 0.0424(15) 0.0296(11) 0.0315(13) -0.0080(9) 0.0219(11) -0.0160(10)
C42 0.0242(12) 0.0346(11) 0.0230(11) -0.0077(9) 0.0102(9) -0.0094(9)
C43 0.0378(14) 0.0272(10) 0.0355(13) 0.0096(10) 0.0147(11) 0.0058(10)
C44 0.0354(13) 0.0190(9) 0.0380(14) 0.0034(9) 0.0141(11) 0.0031(9)
C45 0.0384(14) 0.0191(9) 0.0348(13) -0.0008(8) 0.0238(11) 0.0015(9)
C46 0.0244(11) 0.0215(9) 0.0280(11) 0.0017(8) 0.0127(9) -0.0001(8)
C47 0.0281(12) 0.0210(9) 0.0273(12) -0.0005(8) 0.0088(9) 0.0019(8)
C48 0.0216(11) 0.0254(10) 0.0318(12) -0.0027(9) 0.0080(9) 0.0017(8)
C49 0.0267(12) 0.0179(9) 0.0330(12) -0.0039(8) 0.0100(9) 0.0010(8)
C50 0.0177(10) 0.0182(8) 0.0250(11) 0.0009(7) 0.0099(8) 0.0003(7)
C51 0.0243(11) 0.0206(9) 0.0247(11) 0.0012(8) 0.0123(9) 0.0009(8)
C52 0.0171(10) 0.0181(8) 0.0254(11) -0.0020(7) 0.0094(8) 0.0010(7)
C53 0.0266(12) 0.0236(9) 0.0263(11) -0.0024(8) 0.0084(9) 0.0011(8)
C54 0.0224(11) 0.0205(9) 0.0275(11) -0.0054(8) 0.0091(9) -0.0001(8)
C55 0.0246(11) 0.0189(9) 0.0277(11) -0.0001(8) 0.0107(9) 0.0027(8)
C56 0.0197(10) 0.0184(8) 0.0245(11) -0.0022(7) 0.0082(8) 0.0001(7)
C57 0.0190(10) 0.0190(9) 0.0276(11) -0.0007(8) 0.0096(8) 0.0010(7)
C58 0.0212(11) 0.0255(9) 0.0211(10) -0.0028(8) 0.0084(8) -0.0022(8)
C59 0.0203(10) 0.0193(8) 0.0192(10) -0.0016(7) 0.0104(8) -0.0016(7)
N1 0.0186(9) 0.0243(8) 0.0179(8) -0.0040(6) 0.0068(7) -0.0015(6)
N2 0.0180(8) 0.0218(7) 0.0175(8) -0.0034(6) 0.0079(7) -0.0018(6)
N3 0.0182(9) 0.0178(7) 0.0226(9) -0.0021(6) 0.0082(7) 0.0002(6)
N4 0.0167(8) 0.0172(7) 0.0248(9) -0.0026(6) 0.0078(7) -0.0009(6)
O1 0.0182(8) 0.0227(7) 0.0256(8) -0.0028(6) 0.0052(6) 0.0007(5)
O2 0.0805(19) 0.0650(15) 0.0756(18) -0.0065(13) 0.0248(15) -0.0012(13)
C60 0.0281(13) 0.0229(10) 0.0362(13) -0.0043(9) 0.0074(11) 0.0012(9)
C61 0.107(4) 0.059(2) 0.071(3) 0.0138(19) 0.012(2) -0.013(2)

loop_
_atom_type_symbol
_atom_type_description
_atom_type_scat_dispersion_real
_atom_type_scat_dispersion_imag
_atom_type_scat_source
C C 0.0033 0.0016 'International Tables Vol C Tables 4.2.6.8 and 6.1.1.4'
H H 0.0000 0.0000 'International Tables Vol C Tables 4.2.6.8 and 6.1.1.4'
N N 0.0061 0.0033 'International Tables Vol C Tables 4.2.6.8 and 6.1.1.4'
O O 0.0106 0.0060 'International Tables Vol C Tables 4.2.6.8 and 6.1.1.4'

loop_
_geom_angle_atom_site_label_1
_geom_angle_atom_site_label_2
_geom_angle_atom_site_label_3
_geom_angle
N1 C1 N2 110.97(17)
N1 C1 C29 125.34(18)
N2 C1 C29 123.64(17)
C3 C2 N1 108.78(17)
C3 C2 C26 131.59(18)
N1 C2 C26 119.50(18)
N2 C3 C2 105.83(17)
N2 C3 C27 120.49(18)
C2 C3 C27 133.56(18)
C6 C4 C10 119.1(2)
C12 C5 C13 119.5(2)
C4 C6 C7 120.4(3)
C26 C7 C6 121.1(2)
C9 C8 C23 120.9(2)
C8 C9 C11 120.7(2)
C4 C10 C18 120.9(2)
C22 C11 C9 120.5(2)
C5 C12 C17 120.2(2)
C5 C13 C19 120.3(2)
C20 C14 C16 120.7(2)
C16 C15 C24 121.4(2)
C15 C16 C14 120.1(2)
C27 C17 C12 120.7(2)
C10 C18 C26 120.7(2)
C13 C19 C27 120.5(2)
C14 C20 C28 121.3(2)
C23 C21 C24 121.78(19)
C11 C22 C25 121.1(2)
C21 C23 C8 121.9(2)
C21 C23 C25 119.5(2)
C8 C23 C25 118.5(2)
C21 C24 C15 121.9(2)
C21 C24 C28 119.1(2)
C15 C24 C28 119.0(2)
C29 C25 C22 122.79(18)
C29 C25 C23 119.1(2)
C22 C25 C23 118.10(19)
C7 C26 C18 117.8(2)
C7 C26 C2 119.86(19)
C18 C26 C2 122.20(19)
C17 C27 C19 118.7(2)
C17 C27 C3 121.07(19)
C19 C27 C3 120.17(19)
C29 C28 C20 123.00(19)
C29 C28 C24 119.4(2)
C20 C28 C24 117.5(2)
C28 C29 C25 121.04(18)
C28 C29 C1 120.27(18)
C25 C29 C1 118.69(18)
N3 C31 N4 111.52(16)
N3 C31 C52 127.10(18)
N4 C31 C52 121.36(17)
N4 C32 C33 105.24(16)
N4 C32 C50 122.50(17)
C33 C32 C50 132.26(17)
C32 C33 N3 109.97(16)
C32 C33 C59 129.74(17)
N3 C33 C59 120.17(17)
C37 C34 C48 120.3(2)
C38 C35 C54 120.8(2)
C53 C36 C43 120.3(2)
C45 C37 C34 119.8(2)
C35 C38 C39 120.6(2)
C47 C39 C38 120.6(2)
C46 C40 C41 120.2(2)
C42 C41 C40 119.4(2)
C41 C42 C58 120.8(2)
C44 C43 C36 120.5(2)
C43 C44 C55 121.0(2)
C37 C45 C51 120.2(2)
C40 C46 C59 120.7(2)
C39 C47 C56 121.0(2)
C34 C48 C50 120.1(2)
C55 C49 C54 121.94(19)
C51 C50 C48 119.02(19)
C51 C50 C32 119.96(19)
C48 C50 C32 121.02(18)
C50 C51 C45 120.6(2)
C56 C52 C57 121.46(18)
C56 C52 C31 118.55(18)
C57 C52 C31 119.77(18)
C36 C53 C57 121.2(2)
C49 C54 C35 122.03(19)
C49 C54 C56 119.3(2)
C35 C54 C56 118.63(19)
C49 C55 C44 121.96(19)
C49 C55 C57 119.33(19)
C44 C55 C57 118.7(2)
C52 C56 C47 122.71(18)
C52 C56 C54 118.96(18)
C47 C56 C54 118.32(19)
C52 C57 C53 122.75(18)
C52 C57 C55 118.97(19)
C53 C57 C55 118.26(18)
C42 C58 C59 120.3(2)
C46 C59 C58 118.53(18)
C46 C59 C33 121.89(19)
C58 C59 C33 119.49(18)
C1 N1 C2 106.33(17)
C1 N2 C3 108.08(16)
C31 N3 C33 105.23(16)
C31 N4 C32 108.03(16)

loop_
_geom_bond_atom_site_label_1
_geom_bond_atom_site_label_2
_geom_bond_distance
C1 N1 1.326(3)
C1 N2 1.350(3)
C1 C29 1.483(3)
C2 C3 1.382(3)
C2 N1 1.391(3)
C2 C26 1.470(3)
C3 N2 1.378(2)
C3 C27 1.482(3)
C4 C6 1.382(4)
C4 C10 1.384(4)
C5 C12 1.383(4)
C5 C13 1.385(4)
C6 C7 1.393(3)
C7 C26 1.393(3)
C8 C9 1.355(4)
C8 C23 1.430(3)
C9 C11 1.411(4)
C10 C18 1.385(3)
C11 C22 1.360(3)
C12 C17 1.389(3)
C13 C19 1.388(3)
C14 C20 1.362(3)
C14 C16 1.417(3)
C15 C16 1.358(4)
C15 C24 1.421(3)
C17 C27 1.388(3)
C18 C26 1.404(3)
C19 C27 1.391(3)
C20 C28 1.429(3)
C21 C23 1.394(3)
C21 C24 1.394(3)
C22 C25 1.426(3)
C23 C25 1.438(3)
C24 C28 1.443(3)
C25 C29 1.406(3)
C28 C29 1.404(3)
C31 N3 1.328(3)
C31 N4 1.352(3)
C31 C52 1.488(3)
C32 N4 1.378(2)
C32 C33 1.379(3)
C32 C50 1.476(3)
C33 N3 1.389(2)
C33 C59 1.473(3)
C34 C37 1.390(4)
C34 C48 1.393(3)
C35 C38 1.359(3)
C35 C54 1.433(3)
C36 C53 1.361(3)
C36 C43 1.422(3)
C37 C45 1.375(4)
C38 C39 1.421(3)
C39 C47 1.362(3)
C40 C46 1.389(3)
C40 C41 1.389(4)
C41 C42 1.385(3)
C42 C58 1.388(3)
C43 C44 1.359(3)
C44 C55 1.426(3)
C45 C51 1.393(3)
C46 C59 1.398(3)
C47 C56 1.429(3)
C48 C50 1.394(3)
C49 C55 1.394(3)
C49 C54 1.396(3)
C50 C51 1.391(3)
C52 C56 1.406(3)
C52 C57 1.409(3)
C53 C57 1.427(3)
C54 C56 1.440(3)
C55 C57 1.440(3)
C58 C59 1.400(3)
O1 C60 1.419(3)
O2 C61 1.443(4)
